data_4125748
loop_
_publ_author_name
'Catalano, Luca'
'Perez-Estrada, Salvador'
'Wang, Hsin-Hua'
'Ayitou, Anoklase J.-L.'
'Khan, Saeed I.'
'Terraneo, Giancarlo'
'Metrangolo, Pierangelo'
'Brown, Stuart'
'Garcia-Garibay, Miguel A'

_publ_section_title
;
 Rotational Dynamics of Diazabicyclo[2.2.2]octane in Isomorphous
 Halogen-Bonded Co-crystals: Entropic and Enthalpic Effects.
;
_journal_issue 2
_journal_name_full 'Journal of the American Chemical Society'
_journal_page_first 843
_journal_page_last 848
_journal_paper_doi 10.1021/jacs.6b10780
_journal_volume 139
_journal_year 2017
_chemical_formula_moiety 'C21 H15 Br, C6 H12 N2'
_chemical_formula_sum 'C27 H27 Br N2'
_chemical_formula_weight 459.41
_chemical_name_systematic
;
 ?
;
_space_group_crystal_system monoclinic
_space_group_IT_number 14
_space_group_name_Hall '-P 2ybc'
_space_group_name_H-M_alt 'P 1 21/c 1'
_symmetry_space_group_name_Hall '-P 2ybc'
_symmetry_space_group_name_H-M 'P 1 21/c 1'
_atom_sites_solution_hydrogens geom
_audit_creation_method SHELXL-2013
_cell_angle_alpha 90
_cell_angle_beta 100.806(2)
_cell_angle_gamma 90
_cell_formula_units_Z 4
_cell_length_a 13.4442(16)
_cell_length_b 7.1664(9)
_cell_length_c 24.537(3)
_cell_measurement_reflns_used 9884
_cell_measurement_temperature 296(2)
_cell_measurement_theta_max 26.29
_cell_measurement_theta_min 2.49
_cell_volume 2322.1(5)
_computing_cell_refinement 'Bruker SAINT'
_computing_data_collection 'Bruker APEX2'
_computing_data_reduction 'Bruker SAINT'
_computing_molecular_graphics 'Bruker SHELXTL'
_computing_publication_material 'Bruker SHELXTL'
_computing_structure_refinement 'SHELXL-2014 (Sheldrick 2014)'
_computing_structure_solution 'SHELXS-97 (Sheldrick 2008)'
_diffrn_ambient_temperature 296(2)
_diffrn_measured_fraction_theta_full 1.000
_diffrn_measured_fraction_theta_max 0.968
_diffrn_measurement_device_type 'Bruker APEX-II CCD'
_diffrn_measurement_method '\f and \w scans'
_diffrn_radiation_type MoK\a
_diffrn_radiation_wavelength 0.71073
_diffrn_reflns_av_R_equivalents 0.0342
_diffrn_reflns_av_unetI/netI 0.0259
_diffrn_reflns_Laue_measured_fraction_full 1.000
_diffrn_reflns_Laue_measured_fraction_max 0.968
_diffrn_reflns_limit_h_max 18
_diffrn_reflns_limit_h_min -18
_diffrn_reflns_limit_k_max 9
_diffrn_reflns_limit_k_min -9
_diffrn_reflns_limit_l_max 33
_diffrn_reflns_limit_l_min -34
_diffrn_reflns_number 38234
_diffrn_reflns_point_group_measured_fraction_full 1.000
_diffrn_reflns_point_group_measured_fraction_max 0.968
_diffrn_reflns_theta_full 25.000
_diffrn_reflns_theta_max 30.087
_diffrn_reflns_theta_min 1.542
_exptl_absorpt_coefficient_mu 1.786
_exptl_absorpt_correction_T_max 0.75
_exptl_absorpt_correction_T_min 0.63
_exptl_absorpt_correction_type multi-scan
_exptl_absorpt_process_details 'Sadabs (Bruker)'
_exptl_crystal_colour colorless
_exptl_crystal_density_diffrn 1.314
_exptl_crystal_description block
_exptl_crystal_F_000 952
_exptl_crystal_size_max 0.250
_exptl_crystal_size_mid 0.100
_exptl_crystal_size_min 0.080
_refine_diff_density_max 0.413
_refine_diff_density_min -0.509
_refine_diff_density_rms 0.049
_refine_ls_extinction_method none
_refine_ls_goodness_of_fit_ref 1.001
_refine_ls_hydrogen_treatment constr
_refine_ls_matrix_type full
_refine_ls_number_parameters 326
_refine_ls_number_reflns 6610
_refine_ls_number_restraints 294
_refine_ls_restrained_S_all 1.036
_refine_ls_R_factor_all 0.0608
_refine_ls_R_factor_gt 0.0364
_refine_ls_shift/su_max 0.004
_refine_ls_shift/su_mean 0.000
_refine_ls_structure_factor_coef Fsqd
_refine_ls_weighting_details 'w=1/[\s^2^(Fo^2^)+(0.0586P)^2^+0.5727P] where P=(Fo^2^+2Fc^2^)/3'
_refine_ls_weighting_scheme calc
_refine_ls_wR_factor_gt 0.0974
_refine_ls_wR_factor_ref 0.1084
_reflns_Friedel_coverage 0.000
_reflns_number_gt 4799
_reflns_number_total 6610
_reflns_threshold_expression 'I > 2\s(I)'
_cod_data_source_file ja6b10780_si_005.cif
_cod_data_source_block gg1524s
_cod_database_code 4125748
_shelx_space_group_comment
;
The symmetry employed for this shelxl refinement is uniquely defined
by the following loop, which should always be used as a source of
symmetry information in preference to the above space-group names.
They are only intended as comments.
;
_shelx_estimated_absorpt_t_min 0.664
_shelx_estimated_absorpt_t_max 0.870
_shelxl_version_number 2013-4

loop_
_space_group_symop_operation_xyz
'x, y, z'
'-x, y+1/2, -z+1/2'
'-x, -y, -z'
'x, -y-1/2, z-1/2'

loop_
_atom_site_label
_atom_site_type_symbol
_atom_site_fract_x
_atom_site_fract_y
_atom_site_fract_z
_atom_site_U_iso_or_equiv
_atom_site_adp_type
_atom_site_occupancy
_atom_site_site_symmetry_order
_atom_site_calc_flag
_atom_site_refinement_flags_posn
_atom_site_refinement_flags_adp
_atom_site_refinement_flags_occupancy
_atom_site_disorder_assembly
_atom_site_disorder_group
Br1 Br 0.20055(2) 0.89483(3) 0.45671(2) 0.05217(9) Uani 1 1 d . U . . .
N1 N 0.17754(16) 0.1717(3) 0.53580(8) 0.0628(5) Uani 1 1 d . U . . .
N2 N 0.1702(2) 0.3887(3) 0.61821(10) 0.0751(6) Uani 1 1 d . U . . .
C1 C 0.22969(15) 0.7149(3) 0.40977(8) 0.0475(4) Uani 1 1 d . U . . .
C2 C 0.25137(15) 0.5974(2) 0.38017(8) 0.0419(4) Uani 1 1 d . U . . .
C3 C 0.27973(13) 0.4457(2) 0.34465(7) 0.0358(3) Uani 1 1 d . U . . .
C4 C 0.36607(13) 0.3312(3) 0.38025(7) 0.0386(4) Uani 1 1 d . U . . .
C5 C 0.37079(17) 0.1393(3) 0.37789(10) 0.0511(5) Uani 1 1 d . U . . .
H5 H 0.3200 0.0735 0.3548 0.061 Uiso 1 1 calc R U . . .
C6 C 0.45123(18) 0.0434(4) 0.40986(11) 0.0647(6) Uani 1 1 d . U . . .
H6 H 0.4539 -0.0860 0.4077 0.078 Uiso 1 1 calc R U . . .
C7 C 0.52676(18) 0.1375(4) 0.44462(10) 0.0623(6) Uani 1 1 d . U . . .
H7 H 0.5795 0.0723 0.4664 0.075 Uiso 1 1 calc R U . . .
C8 C 0.52353(18) 0.3278(4) 0.44676(10) 0.0659(6) Uani 1 1 d . U . . .
H8 H 0.5751 0.3929 0.4696 0.079 Uiso 1 1 calc R U . . .
C9 C 0.44377(18) 0.4241(3) 0.41510(10) 0.0601(6) Uani 1 1 d . U . . .
H9 H 0.4422 0.5536 0.4172 0.072 Uiso 1 1 calc R U . . .
C10 C 0.31541(13) 0.5348(2) 0.29404(7) 0.0380(4) Uani 1 1 d . U . . .
C11 C 0.39742(16) 0.4648(3) 0.27381(9) 0.0535(5) Uani 1 1 d . U . . .
H11 H 0.4353 0.3677 0.2924 0.064 Uiso 1 1 calc R U . . .
C12 C 0.42372(19) 0.5387(4) 0.22580(10) 0.0651(6) Uani 1 1 d . U . . .
H12 H 0.4786 0.4896 0.2125 0.078 Uiso 1 1 calc R U . . .
C13 C 0.36957(18) 0.6821(4) 0.19830(10) 0.0611(6) Uani 1 1 d . U . . .
H13 H 0.3874 0.7311 0.1664 0.073 Uiso 1 1 calc R U . . .
C14 C 0.28793(18) 0.7544(3) 0.21821(10) 0.0598(6) Uani 1 1 d . U . . .
H14 H 0.2507 0.8522 0.1996 0.072 Uiso 1 1 calc R U . . .
C15 C 0.26120(16) 0.6815(3) 0.26599(9) 0.0502(5) Uani 1 1 d . U . . .
H15 H 0.2065 0.7315 0.2792 0.060 Uiso 1 1 calc R U . . .
C16 C 0.18592(13) 0.3220(2) 0.32379(7) 0.0358(3) Uani 1 1 d . U . . .
C17 C 0.17966(15) 0.2149(3) 0.27604(8) 0.0450(4) Uani 1 1 d . U . . .
H17 H 0.2319 0.2197 0.2560 0.054 Uiso 1 1 calc R U . . .
C18 C 0.09689(18) 0.1013(3) 0.25776(10) 0.0547(5) Uani 1 1 d . U . . .
H18 H 0.0943 0.0302 0.2258 0.066 Uiso 1 1 calc R U . . .
C19 C 0.01864(18) 0.0929(3) 0.28647(11) 0.0606(6) Uani 1 1 d . U . . .
H19 H -0.0369 0.0163 0.2742 0.073 Uiso 1 1 calc R U . . .
C20 C 0.02327(18) 0.1987(4) 0.33348(11) 0.0640(6) Uani 1 1 d . U . . .
H20 H -0.0298 0.1943 0.3529 0.077 Uiso 1 1 calc R U . . .
C21 C 0.10604(16) 0.3120(3) 0.35227(9) 0.0514(5) Uani 1 1 d . U . . .
H21 H 0.1082 0.3821 0.3844 0.062 Uiso 1 1 calc R U . . .
C22 C 0.2773(5) 0.2192(13) 0.5661(4) 0.128(3) Uani 0.620(6) 1 d . U P A 1
H22A H 0.3182 0.2657 0.5404 0.154 Uiso 0.620(6) 1 calc R U P A 1
H22B H 0.3098 0.1078 0.5836 0.154 Uiso 0.620(6) 1 calc R U P A 1
C23 C 0.2728(5) 0.3683(14) 0.6110(4) 0.131(3) Uani 0.620(6) 1 d . U P A 1
H23A H 0.3152 0.3307 0.6457 0.157 Uiso 0.620(6) 1 calc R U P A 1
H23B H 0.2979 0.4864 0.5998 0.157 Uiso 0.620(6) 1 calc R U P A 1
C24 C 0.1318(8) 0.2005(10) 0.6283(3) 0.114(3) Uani 0.620(6) 1 d . U P A 1
H24A H 0.0633 0.2097 0.6352 0.137 Uiso 0.620(6) 1 calc R U P A 1
H24B H 0.1740 0.1452 0.6606 0.137 Uiso 0.620(6) 1 calc R U P A 1
C25 C 0.1329(7) 0.0762(8) 0.5769(2) 0.097(2) Uani 0.620(6) 1 d . U P A 1
H25A H 0.1711 -0.0366 0.5883 0.116 Uiso 0.620(6) 1 calc R U P A 1
H25B H 0.0642 0.0403 0.5608 0.116 Uiso 0.620(6) 1 calc R U P A 1
C26 C 0.1166(8) 0.3324(11) 0.5193(2) 0.133(3) Uani 0.620(6) 1 d . U P A 1
H26A H 0.0500 0.2933 0.5003 0.159 Uiso 0.620(6) 1 calc R U P A 1
H26B H 0.1471 0.4061 0.4937 0.159 Uiso 0.620(6) 1 calc R U P A 1
C27 C 0.1059(8) 0.4535(12) 0.5702(3) 0.122(3) Uani 0.620(6) 1 d . U P A 1
H27A H 0.1225 0.5820 0.5634 0.147 Uiso 0.620(6) 1 calc R U P A 1
H27B H 0.0363 0.4497 0.5757 0.147 Uiso 0.620(6) 1 calc R U P A 1
C22A C 0.2306(13) 0.3313(16) 0.5290(4) 0.113(4) Uani 0.380(6) 1 d . U P A 2
H22C H 0.2072 0.3826 0.4922 0.136 Uiso 0.380(6) 1 calc R U P A 2
H22D H 0.3022 0.3032 0.5330 0.136 Uiso 0.380(6) 1 calc R U P A 2
C23A C 0.2128(15) 0.4796(17) 0.5754(5) 0.125(4) Uani 0.380(6) 1 d . U P A 2
H23C H 0.2768 0.5371 0.5917 0.150 Uiso 0.380(6) 1 calc R U P A 2
H23D H 0.1673 0.5769 0.5583 0.150 Uiso 0.380(6) 1 calc R U P A 2
C24A C 0.2219(12) 0.2234(18) 0.6358(4) 0.107(4) Uani 0.380(6) 1 d . U P A 2
H24C H 0.1924 0.1683 0.6652 0.129 Uiso 0.380(6) 1 calc R U P A 2
H24D H 0.2920 0.2527 0.6509 0.129 Uiso 0.380(6) 1 calc R U P A 2
C25A C 0.2179(10) 0.0780(14) 0.5880(4) 0.091(3) Uani 0.380(6) 1 d . U P A 2
H25C H 0.2853 0.0306 0.5875 0.109 Uiso 0.380(6) 1 calc R U P A 2
H25D H 0.1748 -0.0261 0.5936 0.109 Uiso 0.380(6) 1 calc R U P A 2
C26A C 0.0743(7) 0.1861(18) 0.5451(5) 0.102(3) Uani 0.380(6) 1 d . U P A 2
H26C H 0.0503 0.0636 0.5534 0.122 Uiso 0.380(6) 1 calc R U P A 2
H26D H 0.0308 0.2313 0.5116 0.122 Uiso 0.380(6) 1 calc R U P A 2
C27A C 0.0680(8) 0.3212(19) 0.5939(5) 0.109(4) Uani 0.380(6) 1 d . U P A 2
H27C H 0.0247 0.4261 0.5805 0.131 Uiso 0.380(6) 1 calc R U P A 2
H27D H 0.0389 0.2568 0.6219 0.131 Uiso 0.380(6) 1 calc R U P A 2

loop_
_atom_site_aniso_label
_atom_site_aniso_U_11
_atom_site_aniso_U_22
_atom_site_aniso_U_33
_atom_site_aniso_U_23
_atom_site_aniso_U_13
_atom_site_aniso_U_12
Br1 0.05696(14) 0.04908(13) 0.05326(14) -0.01381(9) 0.01750(10) 0.00264(9)
N1 0.0768(13) 0.0631(11) 0.0515(10) -0.0166(9) 0.0194(9) -0.0003(10)
N2 0.0949(16) 0.0708(14) 0.0640(13) -0.0255(11) 0.0265(12) -0.0025(12)
C1 0.0514(11) 0.0436(10) 0.0483(11) -0.0061(8) 0.0119(9) 0.0003(8)
C2 0.0446(10) 0.0389(9) 0.0420(10) -0.0032(7) 0.0077(8) -0.0012(7)
C3 0.0384(9) 0.0334(8) 0.0359(9) 0.0000(6) 0.0076(7) 0.0021(6)
C4 0.0402(9) 0.0425(9) 0.0337(9) 0.0020(7) 0.0087(7) 0.0017(7)
C5 0.0489(11) 0.0419(10) 0.0599(13) 0.0092(9) 0.0033(9) 0.0019(8)
C6 0.0602(13) 0.0499(12) 0.0817(17) 0.0185(12) 0.0075(12) 0.0091(10)
C7 0.0498(12) 0.0826(17) 0.0530(13) 0.0183(11) 0.0062(10) 0.0161(11)
C8 0.0521(12) 0.0829(16) 0.0560(14) -0.0059(12) -0.0071(10) 0.0065(12)
C9 0.0576(13) 0.0556(13) 0.0599(14) -0.0093(10) -0.0075(11) 0.0028(10)
C10 0.0400(9) 0.0344(8) 0.0393(9) 0.0027(7) 0.0065(7) -0.0025(7)
C11 0.0517(11) 0.0575(12) 0.0551(12) 0.0138(10) 0.0195(9) 0.0099(10)
C12 0.0592(13) 0.0801(16) 0.0631(14) 0.0138(12) 0.0295(11) 0.0051(12)
C13 0.0665(14) 0.0663(14) 0.0530(13) 0.0149(11) 0.0174(11) -0.0130(11)
C14 0.0673(14) 0.0525(12) 0.0589(13) 0.0202(10) 0.0098(11) 0.0012(10)
C15 0.0535(11) 0.0454(10) 0.0524(11) 0.0103(9) 0.0119(9) 0.0071(9)
C16 0.0386(8) 0.0332(8) 0.0346(8) 0.0027(7) 0.0044(7) 0.0021(7)
C17 0.0502(10) 0.0424(10) 0.0426(10) -0.0038(8) 0.0096(8) -0.0035(8)
C18 0.0628(13) 0.0450(11) 0.0519(12) -0.0053(9) -0.0005(10) -0.0067(9)
C19 0.0534(12) 0.0499(12) 0.0736(15) 0.0019(11) -0.0006(11) -0.0132(10)
C20 0.0502(12) 0.0687(15) 0.0772(16) -0.0016(12) 0.0226(11) -0.0138(11)
C21 0.0516(11) 0.0555(12) 0.0502(11) -0.0061(9) 0.0178(9) -0.0082(9)
C22 0.087(3) 0.150(6) 0.154(6) -0.095(5) 0.037(3) -0.002(3)
C23 0.089(4) 0.156(7) 0.151(6) -0.105(6) 0.032(4) -0.025(3)
C24 0.184(7) 0.098(4) 0.070(3) -0.026(3) 0.051(4) -0.039(4)
C25 0.139(6) 0.081(3) 0.075(3) -0.020(3) 0.032(4) -0.017(4)
C26 0.215(8) 0.113(4) 0.060(3) -0.006(3) 0.004(4) 0.077(5)
C27 0.176(7) 0.096(4) 0.095(4) -0.017(3) 0.025(4) 0.058(5)
C22A 0.194(11) 0.094(5) 0.067(5) -0.032(4) 0.066(6) -0.065(6)
C23A 0.210(12) 0.092(6) 0.086(5) -0.039(4) 0.060(7) -0.059(6)
C24A 0.147(9) 0.116(6) 0.059(4) -0.019(4) 0.020(5) 0.038(6)
C25A 0.117(7) 0.094(5) 0.067(4) -0.008(3) 0.033(4) 0.021(5)
C26A 0.089(5) 0.113(7) 0.107(7) -0.050(6) 0.027(4) 0.000(4)
C27A 0.105(5) 0.114(8) 0.114(7) -0.049(6) 0.035(4) 0.006(5)

loop_
_atom_type_symbol
_atom_type_description
_atom_type_scat_dispersion_real
_atom_type_scat_dispersion_imag
_atom_type_scat_source
C C 0.0033 0.0016 'International Tables Vol C Tables 4.2.6.8 and 6.1.1.4'
H H 0.0000 0.0000 'International Tables Vol C Tables 4.2.6.8 and 6.1.1.4'
N N 0.0061 0.0033 'International Tables Vol C Tables 4.2.6.8 and 6.1.1.4'
Br Br -0.2901 2.4595 'International Tables Vol C Tables 4.2.6.8 and 6.1.1.4'

loop_
_geom_angle_atom_site_label_1
_geom_angle_atom_site_label_2
_geom_angle_atom_site_label_3
_geom_angle
C26 N1 C25 106.8(5)
C26 N1 C22 112.6(6)
C25 N1 C22 102.7(5)
C22A N1 C26A 119.5(9)
C22A N1 C25A 111.9(8)
C26A N1 C25A 96.0(7)
C27 N2 C23 112.8(6)
C24A N2 C23A 111.3(9)
C24A N2 C27A 102.6(9)
C23A N2 C27A 108.7(9)
C27 N2 C24 105.2(6)
C23 N2 C24 107.5(6)
C2 C1 Br1 178.1(2)
C1 C2 C3 178.1(2)
C2 C3 C16 109.25(15)
C2 C3 C10 108.67(15)
C16 C3 C10 109.05(14)
C2 C3 C4 107.68(15)
C16 C3 C4 111.16(14)
C10 C3 C4 110.97(14)
C5 C4 C9 117.93(19)
C5 C4 C3 122.67(17)
C9 C4 C3 119.38(18)
C4 C5 C6 120.4(2)
C4 C5 H5 119.8
C6 C5 H5 119.8
C7 C6 C5 120.9(2)
C7 C6 H6 119.6
C5 C6 H6 119.6
C8 C7 C6 119.3(2)
C8 C7 H7 120.4
C6 C7 H7 120.4
C7 C8 C9 120.2(2)
C7 C8 H8 119.9
C9 C8 H8 119.9
C8 C9 C4 121.4(2)
C8 C9 H9 119.3
C4 C9 H9 119.3
C11 C10 C15 118.44(18)
C11 C10 C3 121.64(16)
C15 C10 C3 119.82(16)
C10 C11 C12 120.7(2)
C10 C11 H11 119.7
C12 C11 H11 119.7
C13 C12 C11 120.5(2)
C13 C12 H12 119.8
C11 C12 H12 119.8
C12 C13 C14 119.6(2)
C12 C13 H13 120.2
C14 C13 H13 120.2
C13 C14 C15 120.3(2)
C13 C14 H14 119.8
C15 C14 H14 119.8
C10 C15 C14 120.6(2)
C10 C15 H15 119.7
C14 C15 H15 119.7
C21 C16 C17 117.71(18)
C21 C16 C3 121.51(16)
C17 C16 C3 120.78(16)
C18 C17 C16 121.07(19)
C18 C17 H17 119.5
C16 C17 H17 119.5
C19 C18 C17 120.4(2)
C19 C18 H18 119.8
C17 C18 H18 119.8
C18 C19 C20 119.3(2)
C18 C19 H19 120.4
C20 C19 H19 120.4
C19 C20 C21 120.7(2)
C19 C20 H20 119.6
C21 C20 H20 119.6
C20 C21 C16 120.8(2)
C20 C21 H21 119.6
C16 C21 H21 119.6
N1 C22 C23 111.9(4)
N1 C22 H22A 109.2
C23 C22 H22A 109.2
N1 C22 H22B 109.2
C23 C22 H22B 109.2
H22A C22 H22B 107.9
N2 C23 C22 109.1(4)
N2 C23 H23A 109.9
C22 C23 H23A 109.9
N2 C23 H23B 109.9
C22 C23 H23B 109.9
H23A C23 H23B 108.3
N2 C24 C25 109.4(4)
N2 C24 H24A 109.8
C25 C24 H24A 109.8
N2 C24 H24B 109.8
C25 C24 H24B 109.8
H24A C24 H24B 108.2
N1 C25 C24 111.5(4)
N1 C25 H25A 109.3
C24 C25 H25A 109.3
N1 C25 H25B 109.3
C24 C25 H25B 109.3
H25A C25 H25B 108.0
N1 C26 C27 111.0(4)
N1 C26 H26A 109.4
C27 C26 H26A 109.4
N1 C26 H26B 109.4
C27 C26 H26B 109.4
H26A C26 H26B 108.0
N2 C27 C26 110.8(5)
N2 C27 H27A 109.5
C26 C27 H27A 109.5
N2 C27 H27B 109.5
C26 C27 H27B 109.5
H27A C27 H27B 108.1
N1 C22A C23A 108.3(7)
N1 C22A H22C 110.0
C23A C22A H22C 110.0
N1 C22A H22D 110.0
C23A C22A H22D 110.0
H22C C22A H22D 108.4
N2 C23A C22A 110.5(7)
N2 C23A H23C 109.6
C22A C23A H23C 109.6
N2 C23A H23D 109.6
C22A C23A H23D 109.6
H23C C23A H23D 108.1
N2 C24A C25A 112.9(7)
N2 C24A H24C 109.0
C25A C24A H24C 109.0
N2 C24A H24D 109.0
C25A C24A H24D 109.0
H24C C24A H24D 107.8
N1 C25A C24A 107.9(7)
N1 C25A H25C 110.1
C24A C25A H25C 110.1
N1 C25A H25D 110.1
C24A C25A H25D 110.1
H25C C25A H25D 108.4
N1 C26A C27A 110.9(7)
N1 C26A H26C 109.5
C27A C26A H26C 109.5
N1 C26A H26D 109.5
C27A C26A H26D 109.5
H26C C26A H26D 108.0
N2 C27A C26A 109.6(7)
N2 C27A H27C 109.7
C26A C27A H27C 109.7
N2 C27A H27D 109.7
C26A C27A H27D 109.7
H27C C27A H27D 108.2

loop_
_geom_bond_atom_site_label_1
_geom_bond_atom_site_label_2
_geom_bond_distance
Br1 C1 1.8201(19)
N1 C22A 1.375(9)
N1 C26 1.427(6)
N1 C25 1.439(6)
N1 C22 1.448(7)
N1 C26A 1.452(9)
N1 C25A 1.458(9)
N2 C24A 1.400(10)
N2 C27 1.402(7)
N2 C23 1.432(7)
N2 C23A 1.443(10)
N2 C27A 1.473(11)
N2 C24 1.482(7)
C1 C2 1.183(3)
C2 C3 1.487(2)
C3 C16 1.548(3)
C3 C10 1.550(2)
C3 C4 1.550(3)
C4 C5 1.379(3)
C4 C9 1.389(3)
C5 C6 1.393(3)
C5 H5 0.9300
C6 C7 1.374(4)
C6 H6 0.9300
C7 C8 1.366(4)
C7 H7 0.9300
C8 C9 1.385(3)
C8 H8 0.9300
C9 H9 0.9300
C10 C11 1.385(3)
C10 C15 1.386(3)
C11 C12 1.396(3)
C11 H11 0.9300
C12 C13 1.363(4)
C12 H12 0.9300
C13 C14 1.383(3)
C13 H13 0.9300
C14 C15 1.391(3)
C14 H14 0.9300
C15 H15 0.9300
C16 C21 1.389(3)
C16 C17 1.390(3)
C17 C18 1.384(3)
C17 H17 0.9300
C18 C19 1.373(4)
C18 H18 0.9300
C19 C20 1.372(4)
C19 H19 0.9300
C20 C21 1.385(3)
C20 H20 0.9300
C21 H21 0.9300
C22 C23 1.543(7)
C22 H22A 0.9700
C22 H22B 0.9700
C23 H23A 0.9700
C23 H23B 0.9700
C24 C25 1.546(7)
C24 H24A 0.9700
C24 H24B 0.9700
C25 H25A 0.9700
C25 H25B 0.9700
C26 C27 1.550(8)
C26 H26A 0.9700
C26 H26B 0.9700
C27 H27A 0.9700
C27 H27B 0.9700
C22A C23A 1.608(13)
C22A H22C 0.9700
C22A H22D 0.9700
C23A H23C 0.9700
C23A H23D 0.9700
C24A C25A 1.562(12)
C24A H24C 0.9700
C24A H24D 0.9700
C25A H25C 0.9700
C25A H25D 0.9700
C26A C27A 1.554(12)
C26A H26C 0.9700
C26A H26D 0.9700
C27A H27C 0.9700
C27A H27D 0.9700
